data_4511231
loop_
_publ_author_name
'Vladiskovic, Chiara'
'Masciocchi, Norberto'

_publ_section_title
;
 Persistency of a Two-Fold Embrace in Crystalline Phases of Bupropion
 Hydrohalides: A Thoroughab InitioX-ray Powder Diffraction Study
;
_journal_issue 7
_journal_name_full 'Crystal Growth &amp; Design'
_journal_page_first 3603
_journal_paper_doi 10.1021/cg5005374
_journal_volume 14
_journal_year 2014
_chemical_formula_moiety 'C13 H18 Cl N O . HI'
_chemical_formula_structural 'C13 H18 Cl N O . HI'
_chemical_formula_sum 'C13 H19 Cl I N O'
_chemical_formula_weight 367.66
_chemical_melting_point 196
_chemical_name_common 'bupropion hydroiodide'
_chemical_name_systematic
;
2-(ter-butylamino)-1-(3-chlorophenyl)propan-1-one Hydroiodide
;
_space_group_crystal_system monoclinic
_space_group_IT_number 15
_space_group_name_H-M_alt 'C 1 2/c 1'
_symmetry_space_group_name_Hall '-C 2yc'
_symmetry_space_group_name_H-M 'C 1 2/c 1'
_cell_angle_alpha 90
_cell_angle_beta 92.626(2)
_cell_angle_gamma 90
_cell_formula_units_Z 8
_cell_length_a 8.5910(2)
_cell_length_b 14.6100(3)
_cell_length_c 25.6710(6)
_cell_measurement_temperature 298
_cell_volume 3218.70(13)
_computing_cell_refinement 'TOPAS, Bruker AXS 2005, Karlsruhe, Germany'
_computing_publication_material 'TOPAS, Bruker AXS 2005, Karlsruhe, Germany'
_computing_structure_refinement 'TOPAS, Bruker AXS 2005, Karlsruhe, Germany'
_computing_structure_solution 'TOPAS, Bruker AXS 2005, Karlsruhe, Germany'
_diffrn_ambient_temperature 298
_diffrn_detector_type 'Bruker Lynxeye linear PSD'
_diffrn_measurement_device_type 'Bruker AXS D8 Advance'
_diffrn_radiation_monochromator 'Ni filter'
_diffrn_radiation_wavelength 1.5418
_diffrn_source_target Cu
_diffrn_source_type 'sealed X-ray tube'
_exptl_crystal_density_diffrn 1.517
_exptl_crystal_density_method 'not measured'
_exptl_crystal_F_000 182
_pd_char_colour white
_pd_char_particle_morphology plate-like
_pd_instr_location ' ?'
_pd_meas_2theta_range_inc 0.02
_pd_meas_2theta_range_max 105
_pd_meas_2theta_range_min 5
_pd_meas_number_of_points 5001
_pd_meas_scan_method step
_pd_proc_2theta_range_inc 0.02
_pd_proc_2theta_range_max 105
_pd_proc_2theta_range_min 5
_pd_proc_ls_background_function 'Chebychev polynomial'
_pd_proc_ls_profile_function 'fundamental parameters approach'
_pd_proc_ls_prof_R_factor 0.037
_pd_proc_ls_prof_wR_expected 0.016
_pd_proc_ls_prof_wR_factor 0.048
_pd_spec_mounting
;
packed powder glass capillary
;
_pd_spec_mount_mode reflection
_pd_spec_shape flat_sheet
_pd_spec_size_axial 20
_pd_spec_size_equat 10
_pd_spec_size_thick 0.2
_refine_ls_extinction_method none
_refine_ls_goodness_of_fit_all 2.90
_refine_ls_hydrogen_treatment constr
_refine_ls_matrix_type fullcycle
_refine_ls_number_parameters 44
_refine_ls_number_restraints 0
_refine_ls_shift/su_max .01
_refine_ls_structure_factor_coef Inet
_refine_ls_weighting_scheme sigma
_cod_data_source_file cg5005374_si_003.cif
_cod_data_source_block bupropion_hydroiodide_form_i
_cod_depositor_comments 'Adding full bibliography for 4511229--4511234.cif.'
_cod_original_cell_volume 3218.3(1)
_cod_database_code 4511231

loop_
_symmetry_equiv_pos_as_xyz
'-x, -y, -z'
'-x, y, -z+1/2'
'x, -y, z+1/2'
'x, y, z'
'-x+1/2, -y+1/2, -z'
'-x+1/2, y+1/2, -z+1/2'
'x+1/2, -y+1/2, z+1/2'
'x+1/2, y+1/2, z'

loop_
_atom_site_label
_atom_site_type_symbol
_atom_site_symmetry_multiplicity
_atom_site_fract_x
_atom_site_fract_y
_atom_site_fract_z
_atom_site_occupancy
_atom_site_B_iso_or_equiv
I I 8 0.09367 -0.16116 -0.56341 1 6.53(8)
Cl Cl 8 0.38944 -0.01048 0.34224 1 6.53(8)
C1 C 8 0.30231 -0.03145 0.28169 1 6.53(8)
C2 C 8 0.23861 -0.11677 0.27065 1 6.53(8)
C3 C 8 0.16727 -0.13376 0.22210 1 6.53(8)
C4 C 8 0.15941 -0.06541 0.18462 1 6.53(8)
C5 C 8 0.22361 0.01988 0.19558 1 6.53(8)
C6 C 8 0.29492 0.03681 0.24416 1 6.53(8)
C7 C 8 0.21585 0.09317 0.15603 1 6.53(8)
C8 C 8 0.15198 0.07541 0.10121 1 6.53(8)
C9 C 8 0.28088 0.03738 0.06811 1 6.53(8)
O1 O 8 0.26052 0.16925 0.16775 1 6.53(8)
N1 N 8 0.09279 0.16182 0.07851 1 6.53(8)
C10 C 8 -0.06546 0.19092 0.09125 1 6.53(8)
C11 C 8 -0.09495 0.29064 0.07548 1 6.53(8)
C12 C 8 -0.18825 0.13033 0.06325 1 6.53(8)
C13 C 8 -0.08096 0.18113 0.15002 1 6.53(8)
H1 H 8 0.09723 0.15785 0.03921 1 6.53(8)
H2 H 8 0.16656 0.21154 0.09152 1 6.53(8)
H3 H 8 0.24410 -0.17141 0.30084 1 6.53(8)
H4 H 8 0.11599 -0.20214 0.21337 1 6.53(8)
H5 H 8 0.10147 -0.07898 0.14591 1 6.53(8)
H6 H 8 0.34569 0.10527 0.25307 1 6.53(8)
H7 H 8 0.05571 0.02463 0.10214 1 6.53(8)
H8 H 8 0.27913 -0.03868 0.06904 1 6.53(8)
H9 H 8 0.26159 0.06070 0.02708 1 6.53(8)
H10 H 8 0.39684 0.06122 0.08359 1 6.53(8)
H11 H 8 -0.22209 0.30403 0.07077 1 6.53(8)
H12 H 8 -0.04401 0.33613 0.10646 1 6.53(8)
H13 H 8 -0.04120 0.30607 0.03795 1 6.53(8)
H14 H 8 -0.15850 0.05699 0.06904 1 6.53(8)
H15 H 8 -0.30323 0.14463 0.07958 1 6.53(8)
H16 H 8 -0.19526 0.14512 0.02082 1 6.53(8)
H17 H 8 -0.20339 0.19306 0.16052 1 6.53(8)
H18 H 8 -0.04489 0.11071 0.16180 1 6.53(8)
H19 H 8 -0.00462 0.23156 0.17113 1 6.53(8)

loop_
_atom_type_symbol
_atom_type_description
_atom_type_scat_source
C C 'International Tables for Crystallography (Vol. IV)'
H H 'International Tables for Crystallography (Vol. IV)'
Cl Cl 'International Tables for Crystallography (Vol. IV)'
N N 'International Tables for Crystallography (Vol. IV)'
I I 'International Tables for Crystallography (Vol. IV)'
O O 'International Tables for Crystallography (Vol. IV)'

loop_
_diffrn_radiation_type
'Cu K\a'
